data_2015554
loop_
_publ_author_name
'Agata Bia\/lo\'nska'
'Zbigniew Ciunik'

_publ_section_title
;
 Isomorphous crystals of strychninium 4-chlorobenzoate and strychninium
 4-nitrobenzoate
;
_journal_coeditor_code GD3030
_journal_issue 9
_journal_name_full 'Acta Crystallographica Section C'
_journal_page_first o537
_journal_page_last o539
_journal_paper_doi 10.1107/S0108270106024711
_journal_volume 62
_journal_year 2006
_chemical_formula_iupac 'C21 H23 N2 O2 +, C7 H4 Cl O2 -'
_chemical_formula_moiety 'C21 H23 N2 O2 +, C7 H4 Cl O2 -'
_chemical_formula_sum 'C28 H27 Cl N2 O4'
_chemical_formula_weight 490.97
_chemical_name_systematic
;
strychninium 4-chlorobenzoate
;
_space_group_IT_number 4
_symmetry_cell_setting monoclinic
_symmetry_space_group_name_Hall 'P 2yb'
_symmetry_space_group_name_H-M 'P 1 21 1'
_atom_sites_solution_hydrogens geom
_atom_sites_solution_primary direct
_atom_sites_solution_secondary difmap
_audit_creation_method SHELXL-97
_cell_angle_alpha 90.00
_cell_angle_beta 98.47(4)
_cell_angle_gamma 90.00
_cell_formula_units_Z 2
_cell_length_a 10.557(4)
_cell_length_b 7.682(2)
_cell_length_c 14.376(8)
_cell_measurement_reflns_used 14059
_cell_measurement_temperature 100(2)
_cell_measurement_theta_max 31.00
_cell_measurement_theta_min 3.22
_cell_volume 1153.2(8)
_computing_cell_refinement 'CrysAlis RED (Oxford Diffraction, 2001)'
_computing_data_collection 'CrysAlis CCD (Oxford Diffraction, 2001)'
_computing_data_reduction 'CrysAlis RED'
_computing_molecular_graphics 'SHELXTL-NT (Bruker, 1999)'
_computing_publication_material SHELXL97
_computing_structure_refinement 'SHELXL97 (Sheldrick, 1997)'
_computing_structure_solution 'SHELXS97 (Sheldrick, 1990)'
_diffrn_ambient_temperature 100(2)
_diffrn_measured_fraction_theta_full 0.984
_diffrn_measured_fraction_theta_max 0.984
_diffrn_measurement_device_type 'Kuma KM-4 CCD'
_diffrn_measurement_method '\w scan'
_diffrn_radiation_monochromator graphite
_diffrn_radiation_source 'fine-focus sealed tube'
_diffrn_radiation_type MoK\a
_diffrn_radiation_wavelength 0.71073
_diffrn_reflns_av_R_equivalents 0.0525
_diffrn_reflns_av_sigmaI/netI 0.0589
_diffrn_reflns_limit_h_max 14
_diffrn_reflns_limit_h_min -15
_diffrn_reflns_limit_k_max 10
_diffrn_reflns_limit_k_min -11
_diffrn_reflns_limit_l_max 14
_diffrn_reflns_limit_l_min -20
_diffrn_reflns_number 15981
_diffrn_reflns_theta_full 31.00
_diffrn_reflns_theta_max 31.00
_diffrn_reflns_theta_min 3.22
_diffrn_standards_number 0
_exptl_absorpt_coefficient_mu 0.206
_exptl_absorpt_correction_type none
_exptl_crystal_colour colourless
_exptl_crystal_density_diffrn 1.414
_exptl_crystal_density_method 'not measured'
_exptl_crystal_description needle
_exptl_crystal_F_000 516
_exptl_crystal_size_max 0.35
_exptl_crystal_size_mid 0.20
_exptl_crystal_size_min 0.20
_refine_diff_density_max 0.282
_refine_diff_density_min -0.267
_refine_ls_abs_structure_details 'Robertson &  Beevers (1951), Flack (1983), 2539 Friedel pairs'
_refine_ls_abs_structure_Flack -0.01(5)
_refine_ls_extinction_method none
_refine_ls_goodness_of_fit_ref 1.009
_refine_ls_hydrogen_treatment constr
_refine_ls_matrix_type full
_refine_ls_number_parameters 316
_refine_ls_number_reflns 6470
_refine_ls_number_restraints 1
_refine_ls_restrained_S_all 1.009
_refine_ls_R_factor_all 0.0533
_refine_ls_R_factor_gt 0.0397
_refine_ls_shift/su_max 0.001
_refine_ls_shift/su_mean 0.000
_refine_ls_structure_factor_coef Fsqd
_refine_ls_weighting_details 'calc w=1/[\s^2^(Fo^2^)+(0.0380P)^2^+0.0000P] where P=(Fo^2^+2Fc^2^)/3'
_refine_ls_weighting_scheme calc
_refine_ls_wR_factor_gt 0.0813
_refine_ls_wR_factor_ref 0.0841
_reflns_number_gt 5047
_reflns_number_total 6470
_reflns_threshold_expression I>2\s(I)
_cod_data_source_file gd3030.cif
_cod_data_source_block I
_cod_original_sg_symbol_H-M 'P 21'
_cod_database_code 2015554
_cod_database_fobs_code 2015554

loop_
_symmetry_equiv_pos_as_xyz
'x, y, z'
'-x, y+1/2, -z'

loop_
_atom_site_type_symbol
_atom_site_label
_atom_site_fract_x
_atom_site_fract_y
_atom_site_fract_z
_atom_site_U_iso_or_equiv
_atom_site_adp_type
_atom_site_calc_flag
_atom_site_refinement_flags
_atom_site_occupancy
O O1 0.68498(10) 0.31267(17) 0.32551(7) 0.0223(2) Uani d . 1
O O2 0.99122(12) 0.37418(17) 0.59727(7) 0.0255(3) Uani d . 1
N N1 1.02970(12) 0.3169(2) 0.44849(8) 0.0167(3) Uani d . 1
N N2 1.02147(12) 0.3267(2) 0.12457(8) 0.0201(3) Uani d . 1
H H22 1.0741 0.3310 0.0782 0.024 Uiso calc R 1
C C1 1.24835(17) 0.3783(2) 0.54250(11) 0.0242(4) Uani d . 1
H H1 1.2205 0.3743 0.6024 0.029 Uiso calc R 1
C C2 1.37542(18) 0.4104(3) 0.53411(12) 0.0318(4) Uani d . 1
H H2 1.4356 0.4283 0.5893 0.038 Uiso calc R 1
C C3 1.41684(18) 0.4169(3) 0.44612(13) 0.0341(5) Uani d . 1
H H3 1.5044 0.4386 0.4420 0.041 Uiso calc R 1
C C4 1.33021(17) 0.3918(3) 0.36499(12) 0.0276(4) Uani d . 1
H H4 1.3581 0.3954 0.3051 0.033 Uiso calc R 1
C C5 1.20336(15) 0.3616(2) 0.37176(10) 0.0196(3) Uani d . 1
C C6 1.16263(15) 0.3520(2) 0.45992(10) 0.0192(3) Uani d . 1
C C7 1.09489(14) 0.3191(2) 0.29421(9) 0.0164(3) Uani d . 1
C C8 0.97578(14) 0.3202(2) 0.34675(9) 0.0155(3) Uani d . 1
H H8 0.9238 0.2128 0.3303 0.019 Uiso calc R 1
C C9 0.95010(16) 0.3520(2) 0.51361(10) 0.0206(3) Uani d . 1
C C10 0.80867(16) 0.3564(3) 0.47628(11) 0.0242(4) Uani d . 1
H H10A 0.7649 0.4216 0.5217 0.029 Uiso calc R 1
H H10B 0.7761 0.2354 0.4746 0.029 Uiso calc R 1
C C11 0.76868(16) 0.4379(2) 0.37731(11) 0.0205(3) Uani d . 1
H H11 0.7200 0.5477 0.3838 0.025 Uiso calc R 1
C C12 0.62062(17) 0.3772(3) 0.23722(12) 0.0264(4) Uani d . 1
H H12A 0.6025 0.5028 0.2434 0.032 Uiso calc R 1
H H12B 0.5378 0.3160 0.2211 0.032 Uiso calc R 1
C C13 0.69937(16) 0.3516(2) 0.15921(11) 0.0243(4) Uani d . 1
H H13 0.6667 0.2779 0.1082 0.029 Uiso calc R 1
C C14 0.81165(16) 0.4267(2) 0.15820(11) 0.0206(3) Uani d . 1
C C15 0.89152(17) 0.3884(3) 0.08201(11) 0.0243(4) Uani d . 1
H H15A 0.8490 0.2979 0.0393 0.029 Uiso calc R 1
H H15B 0.8997 0.4949 0.0446 0.029 Uiso calc R 1
C C16 1.02077(18) 0.1421(2) 0.15928(11) 0.0231(4) Uani d . 1
H H16A 1.0485 0.0609 0.1127 0.028 Uiso calc R 1
H H16B 0.9340 0.1084 0.1710 0.028 Uiso calc R 1
C C17 1.11438(17) 0.1399(2) 0.24985(11) 0.0209(4) Uani d . 1
H H17A 1.2035 0.1263 0.2371 0.025 Uiso calc R 1
H H17B 1.0945 0.0442 0.2915 0.025 Uiso calc R 1
C C18 0.88877(16) 0.4802(2) 0.33371(10) 0.0172(3) Uani d . 1
H H18 0.9346 0.5727 0.3745 0.021 Uiso calc R 1
C C19 0.87198(17) 0.5539(2) 0.23314(11) 0.0193(3) Uani d . 1
H H19 0.8175 0.6608 0.2306 0.023 Uiso calc R 1
C C20 1.00610(16) 0.6052(2) 0.21393(11) 0.0200(3) Uani d . 1
H H20A 0.9999 0.6717 0.1544 0.024 Uiso calc R 1
H H20B 1.0487 0.6795 0.2656 0.024 Uiso calc R 1
C C21 1.08281(16) 0.4401(2) 0.20699(10) 0.0179(3) Uani d . 1
H H21 1.1709 0.4733 0.1957 0.021 Uiso calc R 1
Cl Cl 1.65519(4) 0.31007(7) -0.25034(3) 0.03249(11) Uani d . 1
O O3 1.15842(12) 0.35716(19) -0.00982(7) 0.0292(3) Uani d . 1
O O4 1.29935(15) 0.2173(2) 0.09418(10) 0.0473(4) Uani d . 1
C C22 1.26717(17) 0.2860(2) 0.01686(11) 0.0232(4) Uani d . 1
C C23 1.36176(15) 0.2903(2) -0.05251(10) 0.0195(3) Uani d . 1
C C24 1.34149(16) 0.3953(2) -0.13251(10) 0.0190(3) Uani d . 1
H H24 1.2650 0.4618 -0.1455 0.023 Uiso calc R 1
C C25 1.43258(17) 0.4037(2) -0.19379(11) 0.0217(4) Uani d . 1
H H25 1.4192 0.4757 -0.2481 0.026 Uiso calc R 1
C C26 1.54246(15) 0.3049(3) -0.17358(11) 0.0214(3) Uani d . 1
C C27 1.56350(18) 0.1962(2) -0.09591(12) 0.0250(4) Uani d . 1
H H27 1.6387 0.1269 -0.0843 0.030 Uiso calc R 1
C C28 1.47239(17) 0.1904(2) -0.03523(12) 0.0234(4) Uani d . 1
H H28 1.4860 0.1174 0.0186 0.028 Uiso calc R 1

loop_
_atom_site_aniso_label
_atom_site_aniso_U_11
_atom_site_aniso_U_22
_atom_site_aniso_U_33
_atom_site_aniso_U_12
_atom_site_aniso_U_13
_atom_site_aniso_U_23
O1 0.0200(6) 0.0184(6) 0.0288(5) 0.0000(6) 0.0047(4) 0.0026(5)
O2 0.0353(7) 0.0250(7) 0.0177(5) 0.0086(6) 0.0094(5) 0.0019(5)
N1 0.0200(6) 0.0166(7) 0.0143(5) 0.0019(6) 0.0051(4) -0.0003(6)
N2 0.0245(7) 0.0223(8) 0.0143(5) -0.0011(7) 0.0052(5) -0.0004(6)
C1 0.0303(10) 0.0240(9) 0.0179(7) 0.0060(8) 0.0017(6) 0.0030(7)
C2 0.0269(10) 0.0421(12) 0.0245(8) 0.0036(9) -0.0024(7) 0.0014(8)
C3 0.0193(9) 0.0491(13) 0.0336(9) 0.0023(9) 0.0033(7) 0.0059(9)
C4 0.0243(9) 0.0362(11) 0.0233(8) 0.0052(8) 0.0068(6) 0.0038(8)
C5 0.0222(8) 0.0195(9) 0.0172(7) 0.0060(7) 0.0032(6) 0.0028(6)
C6 0.0232(8) 0.0169(9) 0.0179(6) 0.0045(6) 0.0048(6) 0.0015(6)
C7 0.0189(7) 0.0178(8) 0.0137(6) 0.0023(7) 0.0059(5) 0.0014(7)
C8 0.0190(7) 0.0142(8) 0.0137(6) 0.0001(7) 0.0037(5) 0.0018(6)
C9 0.0288(9) 0.0153(9) 0.0199(7) 0.0057(7) 0.0112(6) 0.0030(6)
C10 0.0282(9) 0.0241(10) 0.0229(7) 0.0003(7) 0.0130(6) 0.0016(7)
C11 0.0197(8) 0.0187(9) 0.0240(8) 0.0015(7) 0.0065(6) 0.0006(7)
C12 0.0190(9) 0.0267(10) 0.0324(9) 0.0023(7) 0.0000(7) 0.0022(8)
C13 0.0211(9) 0.0238(10) 0.0262(8) 0.0005(7) -0.0024(6) 0.0024(7)
C14 0.0216(9) 0.0209(9) 0.0182(7) 0.0035(7) -0.0006(6) 0.0023(7)
C15 0.0252(9) 0.0282(10) 0.0187(7) -0.0013(8) 0.0006(6) 0.0014(7)
C16 0.0325(10) 0.0180(9) 0.0206(8) -0.0023(7) 0.0097(7) -0.0025(7)
C17 0.0279(9) 0.0179(9) 0.0187(7) 0.0028(7) 0.0097(7) 0.0012(7)
C18 0.0193(8) 0.0154(8) 0.0171(7) 0.0017(6) 0.0034(6) 0.0005(6)
C19 0.0242(9) 0.0147(8) 0.0186(7) 0.0026(7) 0.0023(6) 0.0028(6)
C20 0.0252(9) 0.0165(9) 0.0188(7) -0.0005(7) 0.0050(6) 0.0031(6)
C21 0.0197(8) 0.0185(8) 0.0159(7) -0.0018(6) 0.0045(6) 0.0013(6)
Cl 0.0292(2) 0.0321(3) 0.0399(2) -0.0035(2) 0.01716(18) -0.0045(2)
O3 0.0272(7) 0.0405(9) 0.0212(5) 0.0067(6) 0.0080(5) 0.0042(6)
O4 0.0405(9) 0.0733(12) 0.0306(7) 0.0140(8) 0.0132(6) 0.0261(7)
C22 0.0256(9) 0.0240(10) 0.0209(7) -0.0016(7) 0.0067(6) -0.0005(7)
C23 0.0204(8) 0.0201(9) 0.0176(7) -0.0042(7) 0.0009(6) -0.0034(6)
C24 0.0192(8) 0.0176(9) 0.0196(7) -0.0005(7) 0.0006(6) -0.0032(6)
C25 0.0263(9) 0.0201(9) 0.0190(7) -0.0033(7) 0.0041(6) -0.0023(7)
C26 0.0205(8) 0.0217(9) 0.0232(7) -0.0042(8) 0.0066(6) -0.0065(7)
C27 0.0220(9) 0.0207(10) 0.0312(9) 0.0018(7) 0.0007(7) -0.0034(7)
C28 0.0246(9) 0.0215(9) 0.0228(8) -0.0023(7) -0.0010(7) 0.0009(7)

loop_
_atom_type_symbol
_atom_type_description
_atom_type_scat_dispersion_real
_atom_type_scat_dispersion_imag
_atom_type_scat_source
C C 0.0033 0.0016 'International Tables Vol C Tables 4.2.6.8 and 6.1.1.4'
H H 0.0000 0.0000 'International Tables Vol C Tables 4.2.6.8 and 6.1.1.4'
N N 0.0061 0.0033 'International Tables Vol C Tables 4.2.6.8 and 6.1.1.4'
O O 0.0106 0.0060 'International Tables Vol C Tables 4.2.6.8 and 6.1.1.4'
Cl Cl 0.1484 0.1585 'International Tables Vol C Tables 4.2.6.8 and 6.1.1.4'

loop_
_geom_angle_atom_site_label_1
_geom_angle_atom_site_label_2
_geom_angle_atom_site_label_3
_geom_angle
C12 O1 C11 113.66(14)
C9 N1 C6 125.41(13)
C9 N1 C8 118.83(13)
C6 N1 C8 109.87(11)
C15 N2 C16 112.69(14)
C15 N2 C21 113.17(14)
C16 N2 C21 107.53(12)
C15 N2 H22 107.7
C16 N2 H22 107.7
C21 N2 H22 107.7
C2 C1 C6 117.74(15)
C2 C1 H1 121.1
C6 C1 H1 121.1
C1 C2 C3 121.36(17)
C1 C2 H2 119.3
C3 C2 H2 119.3
C4 C3 C2 120.05(18)
C4 C3 H3 120.0
C2 C3 H3 120.0
C5 C4 C3 119.48(16)
C5 C4 H4 120.3
C3 C4 H4 120.3
C4 C5 C6 120.33(15)
C4 C5 C7 128.56(14)
C6 C5 C7 110.87(14)
C1 C6 C5 121.01(16)
C1 C6 N1 129.30(14)
C5 C6 N1 109.68(13)
C5 C7 C17 111.39(13)
C5 C7 C21 115.47(14)
C17 C7 C21 101.57(12)
C5 C7 C8 102.64(11)
C17 C7 C8 111.79(14)
C21 C7 C8 114.34(13)
N1 C8 C18 105.65(13)
N1 C8 C7 104.88(12)
C18 C8 C7 117.25(14)
N1 C8 H8 109.6
C18 C8 H8 109.6
C7 C8 H8 109.6
O2 C9 N1 122.06(16)
O2 C9 C10 122.18(14)
N1 C9 C10 115.73(13)
C9 C10 C11 117.05(14)
C9 C10 H10A 108.0
C11 C10 H10A 108.0
C9 C10 H10B 108.0
C11 C10 H10B 108.0
H10A C10 H10B 107.3
O1 C11 C18 114.41(13)
O1 C11 C10 105.54(14)
C18 C11 C10 109.32(14)
O1 C11 H11 109.1
C18 C11 H11 109.1
C10 C11 H11 109.1
O1 C12 C13 111.85(14)
O1 C12 H12A 109.2
C13 C12 H12A 109.2
O1 C12 H12B 109.2
C13 C12 H12B 109.2
H12A C12 H12B 107.9
C14 C13 C12 123.16(16)
C14 C13 H13 118.4
C12 C13 H13 118.4
C13 C14 C15 121.50(16)
C13 C14 C19 123.71(15)
C15 C14 C19 114.78(15)
N2 C15 C14 110.03(13)
N2 C15 H15A 109.7
C14 C15 H15A 109.7
N2 C15 H15B 109.7
C14 C15 H15B 109.7
H15A C15 H15B 108.2
N2 C16 C17 105.17(14)
N2 C16 H16A 110.7
C17 C16 H16A 110.7
N2 C16 H16B 110.7
C17 C16 H16B 110.7
H16A C16 H16B 108.8
C16 C17 C7 103.61(13)
C16 C17 H17A 111.0
C7 C17 H17A 111.0
C16 C17 H17B 111.0
C7 C17 H17B 111.0
H17A C17 H17B 109.0
C8 C18 C11 107.35(13)
C8 C18 C19 113.27(13)
C11 C18 C19 118.40(14)
C8 C18 H18 105.6
C11 C18 H18 105.6
C19 C18 H18 105.6
C14 C19 C20 109.79(14)
C14 C19 C18 114.01(15)
C20 C19 C18 106.40(13)
C14 C19 H19 108.8
C20 C19 H19 108.8
C18 C19 H19 108.8
C21 C20 C19 108.23(14)
C21 C20 H20A 110.1
C19 C20 H20A 110.1
C21 C20 H20B 110.1
C19 C20 H20B 110.1
H20A C20 H20B 108.4
C20 C21 N2 110.92(13)
C20 C21 C7 115.43(13)
N2 C21 C7 105.00(14)
C20 C21 H21 108.4
N2 C21 H21 108.4
C7 C21 H21 108.4
O4 C22 O3 124.74(16)
O4 C22 C23 118.90(16)
O3 C22 C23 116.36(14)
C28 C23 C24 119.32(15)
C28 C23 C22 119.32(15)
C24 C23 C22 121.34(15)
C23 C24 C25 120.65(16)
C23 C24 H24 119.7
C25 C24 H24 119.7
C26 C25 C24 118.46(15)
C26 C25 H25 120.8
C24 C25 H25 120.8
C25 C26 C27 122.06(15)
C25 C26 Cl 119.10(13)
C27 C26 Cl 118.79(14)
C26 C27 C28 118.73(17)
C26 C27 H27 120.6
C28 C27 H27 120.6
C23 C28 C27 120.74(16)
C23 C28 H28 119.6
C27 C28 H28 119.6

loop_
_geom_bond_atom_site_label_1
_geom_bond_atom_site_label_2
_geom_bond_distance
O1 C12 1.437(2)
O1 C11 1.438(2)
O2 C9 1.229(2)
N1 C9 1.3737(19)
N1 C6 1.415(2)
N1 C8 1.4895(19)
N2 C15 1.494(2)
N2 C16 1.503(2)
N2 C21 1.535(2)
N2 H22 0.9300
C1 C2 1.387(3)
C1 C6 1.397(2)
C1 H1 0.9500
C2 C3 1.399(3)
C2 H2 0.9500
C3 C4 1.385(3)
C3 H3 0.9500
C4 C5 1.377(2)
C4 H4 0.9500
C5 C6 1.399(2)
C5 C7 1.512(2)
C7 C17 1.544(2)
C7 C21 1.551(2)
C7 C8 1.559(2)
C8 C18 1.529(2)
C8 H8 1.0000
C9 C10 1.511(3)
C10 C11 1.555(2)
C10 H10A 0.9900
C10 H10B 0.9900
C11 C18 1.530(2)
C11 H11 1.0000
C12 C13 1.504(3)
C12 H12A 0.9900
C12 H12B 0.9900
C13 C14 1.320(2)
C13 H13 0.9500
C14 C15 1.507(2)
C14 C19 1.523(2)
C15 H15A 0.9900
C15 H15B 0.9900
C16 C17 1.514(2)
C16 H16A 0.9900
C16 H16B 0.9900
C17 H17A 0.9900
C17 H17B 0.9900
C18 C19 1.538(2)
C18 H18 1.0000
C19 C20 1.534(2)
C19 H19 1.0000
C20 C21 1.516(2)
C20 H20A 0.9900
C20 H20B 0.9900
C21 H21 1.0000
Cl C26 1.7387(17)
O3 C22 1.278(2)
O4 C22 1.232(2)
C22 C23 1.512(2)
C23 C28 1.389(2)
C23 C24 1.396(2)
C24 C25 1.398(2)
C24 H24 0.9500
C25 C26 1.381(3)
C25 H25 0.9500
C26 C27 1.386(3)
C27 C28 1.391(3)
C27 H27 0.9500
C28 H28 0.9500

loop_
_geom_hbond_atom_site_label_D
_geom_hbond_atom_site_label_H
_geom_hbond_atom_site_label_A
_geom_hbond_site_symmetry_A
_geom_hbond_distance_DH
_geom_hbond_distance_HA
_geom_hbond_distance_DA
_geom_hbond_angle_DHA
N2 H22 O3 . 0.93 1.66 2.589(2) 174
C17 H17B O2 2_746 0.99 2.35 3.311(2) 164
C18 H18 O2 2_756 1.00 2.46 3.374(2) 152
C17 H17A O4 . 0.99 2.52 3.235(3) 129
C17 H17A Cl 2_845 0.99 2.84 3.512(2) 126

loop_
_geom_torsion_atom_site_label_1
_geom_torsion_atom_site_label_2
_geom_torsion_atom_site_label_3
_geom_torsion_atom_site_label_4
_geom_torsion
C6 C1 C2 C3 0.2(3)
C1 C2 C3 C4 0.3(3)
C2 C3 C4 C5 0.4(3)
C3 C4 C5 C6 -1.5(3)
C3 C4 C5 C7 -175.49(19)
C2 C1 C6 C5 -1.4(3)
C2 C1 C6 N1 179.80(19)
C4 C5 C6 C1 2.1(3)
C7 C5 C6 C1 177.00(16)
C4 C5 C6 N1 -178.90(17)
C7 C5 C6 N1 -4.0(2)
C9 N1 C6 C1 20.7(3)
C8 N1 C6 C1 173.13(17)
C9 N1 C6 C5 -158.19(16)
C8 N1 C6 C5 -5.81(19)
C4 C5 C7 C17 66.0(2)
C6 C5 C7 C17 -108.43(16)
C4 C5 C7 C21 -49.2(3)
C6 C5 C7 C21 136.41(15)
C4 C5 C7 C8 -174.26(19)
C6 C5 C7 C8 11.33(19)
C9 N1 C8 C18 42.59(19)
C6 N1 C8 C18 -111.86(14)
C9 N1 C8 C7 167.09(15)
C6 N1 C8 C7 12.64(18)
C5 C7 C8 N1 -13.95(17)
C17 C7 C8 N1 105.53(15)
C21 C7 C8 N1 -139.76(14)
C5 C7 C8 C18 102.85(15)
C17 C7 C8 C18 -137.67(14)
C21 C7 C8 C18 -22.96(19)
C6 N1 C9 O2 -20.0(3)
C8 N1 C9 O2 -170.17(15)
C6 N1 C9 C10 161.72(16)
C8 N1 C9 C10 11.6(2)
O2 C9 C10 C11 143.61(17)
N1 C9 C10 C11 -38.1(2)
C12 O1 C11 C18 -69.76(17)
C12 O1 C11 C10 170.02(13)
C9 C10 C11 O1 129.63(15)
C9 C10 C11 C18 6.1(2)
C11 O1 C12 C13 87.25(18)
O1 C12 C13 C14 -63.1(2)
C12 C13 C14 C15 175.89(16)
C12 C13 C14 C19 -2.9(3)
C16 N2 C15 C14 75.30(17)
C21 N2 C15 C14 -46.99(19)
C13 C14 C15 N2 -124.15(18)
C19 C14 C15 N2 54.7(2)
C15 N2 C16 C17 -141.63(14)
C21 N2 C16 C17 -16.22(17)
N2 C16 C17 C7 36.10(16)
C5 C7 C17 C16 -164.84(13)
C21 C7 C17 C16 -41.36(15)
C8 C7 C17 C16 80.98(15)
N1 C8 C18 C11 -73.14(15)
C7 C8 C18 C11 170.48(13)
N1 C8 C18 C19 154.27(13)
C7 C8 C18 C19 37.90(19)
O1 C11 C18 C8 -70.86(16)
C10 C11 C18 C8 47.23(17)
O1 C11 C18 C19 58.9(2)
C10 C11 C18 C19 176.98(15)
C13 C14 C19 C20 175.93(16)
C15 C14 C19 C20 -2.9(2)
C13 C14 C19 C18 56.7(2)
C15 C14 C19 C18 -122.17(16)
C8 C18 C19 C14 60.86(19)
C11 C18 C19 C14 -66.1(2)
C8 C18 C19 C20 -60.30(18)
C11 C18 C19 C20 172.72(14)
C14 C19 C20 C21 -54.60(17)
C18 C19 C20 C21 69.23(16)
C19 C20 C21 N2 62.16(16)
C19 C20 C21 C7 -57.09(18)
C15 N2 C21 C20 -9.97(18)
C16 N2 C21 C20 -135.09(14)
C15 N2 C21 C7 115.36(14)
C16 N2 C21 C7 -9.76(16)
C5 C7 C21 C20 -85.79(17)
C17 C7 C21 C20 153.56(14)
C8 C7 C21 C20 33.0(2)
C5 C7 C21 N2 151.75(13)
C17 C7 C21 N2 31.10(15)
C8 C7 C21 N2 -89.47(16)
O4 C22 C23 C28 11.7(3)
O3 C22 C23 C28 -168.99(17)
O4 C22 C23 C24 -166.89(18)
O3 C22 C23 C24 12.4(3)
C28 C23 C24 C25 -1.5(3)
C22 C23 C24 C25 177.14(15)
C23 C24 C25 C26 0.4(2)
C24 C25 C26 C27 1.3(3)
C24 C25 C26 Cl 178.60(13)
C25 C26 C27 C28 -1.8(3)
Cl C26 C27 C28 -179.14(14)
C24 C23 C28 C27 0.9(3)
C22 C23 C28 C27 -177.70(16)
C26 C27 C28 C23 0.7(3)

loop_
_cod_related_entry_id
_cod_related_entry_database
_cod_related_entry_code
1 ChemSpider 21180824
